data_4102665
loop_
_publ_author_name
'Mikhail A. Filatov'
'Artem Y. Lebedev'
'Sergei N. Mukhin'
'Sergei A. Vinogradov'
'Andrei V. Cheprakov'

_publ_contact_author 'Sergei Vinogradov'
_publ_contact_author_email vinograd@mail.med.upenn.edu
_publ_section_title
;
 \p-Extended Dipyrrins Capable of Highly Fluorogenic Complexation with
 Metal Ions
;
_journal_name_full 'Journal of the American Chemical Society'
_journal_page_first 9552
_journal_page_last 9554
_journal_paper_doi 10.1021/ja102852v
_journal_volume 132
_journal_year 2010
_chemical_formula_sum 'C40 H40 N4 O4 Zn'
_chemical_formula_weight 706.13
_chemical_name_common 'bis-(meso-aryldibenzodipyrrin) Zn'
_space_group_IT_number 15
_symmetry_cell_setting monoclinic
_symmetry_space_group_name_Hall '-C 2yc'
_symmetry_space_group_name_H-M 'C 1 2/c 1'
_atom_sites_solution_hydrogens geom
_atom_sites_solution_primary direct
_atom_sites_solution_secondary difmap
_audit_creation_method SHELXL-97
_cell_angle_alpha 90.00
_cell_angle_beta 111.14(3)
_cell_angle_gamma 90.00
_cell_formula_units_Z 8
_cell_length_a 13.603(18)
_cell_length_b 26.57(3)
_cell_length_c 17.956(18)
_cell_measurement_temperature 296(2)
_cell_volume 6053(12)
_computing_structure_refinement 'SHELXL-97 (Sheldrick, 1997)'
_computing_structure_solution 'SHELXS-97 (Sheldrick, 1990)'
_diffrn_ambient_temperature 296(2)
_diffrn_measured_fraction_theta_full 0.627
_diffrn_measured_fraction_theta_max 0.627
_diffrn_radiation_monochromator graphite
_diffrn_radiation_source 'fine-focus sealed tube'
_diffrn_radiation_type MoK\a
_diffrn_radiation_wavelength 0.71073
_diffrn_reflns_av_R_equivalents 0.0513
_diffrn_reflns_av_sigmaI/netI 0.2428
_diffrn_reflns_limit_h_max 18
_diffrn_reflns_limit_h_min -4
_diffrn_reflns_limit_k_max 35
_diffrn_reflns_limit_k_min -13
_diffrn_reflns_limit_l_max 9
_diffrn_reflns_limit_l_min -24
_diffrn_reflns_number 6101
_diffrn_reflns_theta_full 29.37
_diffrn_reflns_theta_max 29.37
_diffrn_reflns_theta_min 1.53
_exptl_absorpt_coefficient_mu 0.866
_exptl_crystal_colour 'dark blue'
_exptl_crystal_density_diffrn 1.549
_exptl_crystal_density_method 'not measured'
_exptl_crystal_F_000 2960
_refine_diff_density_max 0.281
_refine_diff_density_min -0.349
_refine_diff_density_rms 0.055
_refine_ls_extinction_method none
_refine_ls_goodness_of_fit_ref 0.599
_refine_ls_hydrogen_treatment mixed
_refine_ls_matrix_type full
_refine_ls_number_parameters 396
_refine_ls_number_reflns 5238
_refine_ls_number_restraints 0
_refine_ls_restrained_S_all 0.599
_refine_ls_R_factor_all 0.1503
_refine_ls_R_factor_gt 0.0465
_refine_ls_shift/su_max 0.037
_refine_ls_shift/su_mean 0.007
_refine_ls_structure_factor_coef Fsqd
_refine_ls_weighting_details 'calc w=1/[\s^2^(Fo^2^)+(0.1000P)^2^+0.0000P] where P=(Fo^2^+2Fc^2^)/3'
_refine_ls_weighting_scheme calc
_refine_ls_wR_factor_gt 0.1058
_refine_ls_wR_factor_ref 0.1572
_reflns_number_gt 2117
_reflns_number_total 5238
_reflns_threshold_expression >2sigma(I)
_cod_data_source_file ja102852v_si_002.cif
_cod_data_source_block Zn(ArDBP)2
_cod_original_cell_volume 6054(12)
_cod_database_code 4102665

loop_
_symmetry_equiv_pos_as_xyz
'x, y, z'
'-x, y, -z+1/2'
'x+1/2, y+1/2, z'
'-x+1/2, y+1/2, -z+1/2'
'-x, -y, -z'
'x, -y, z-1/2'
'-x+1/2, -y+1/2, -z'
'x+1/2, -y+1/2, z-1/2'

loop_
_atom_site_label
_atom_site_type_symbol
_atom_site_fract_x
_atom_site_fract_y
_atom_site_fract_z
_atom_site_U_iso_or_equiv
_atom_site_adp_type
_atom_site_occupancy
_atom_site_symmetry_multiplicity
_atom_site_calc_flag
_atom_site_refinement_flags
Zn1 Zn 0.0000 0.85322(2) 0.2500 0.0145(3) Uani 1 2 d S
C3 C 0.0000 0.9771(2) 0.2500 0.017(2) Uani 1 2 d S
C5T C 0.0000 0.5710(2) 0.2500 0.017(2) Uani 1 2 d S
H5TA H 0.0000 0.5360 0.2500 0.020 Uiso 1 2 calc SR
O5 O 0.3514(4) 0.83787(10) 0.3895(2) 0.0171(12) Uani 1 1 d .
O7 O -0.2062(4) 0.87211(10) 0.3940(2) 0.0203(12) Uani 1 1 d .
C111 C -0.0626(5) 0.64905(14) 0.1831(3) 0.0164(15) Uani 1 1 d .
H11A H -0.1044 0.6667 0.1381 0.020 Uiso 1 1 calc R
O8 O 0.1854(4) 0.80857(10) 0.3548(2) 0.0211(12) Uani 1 1 d .
O9 O -0.1239(4) 0.56807(11) 0.1219(2) 0.0246(14) Uani 1 1 d .
C10 C -0.2318(6) 0.92323(15) 0.4152(4) 0.0250(19) Uani 1 1 d .
N2 N 0.1126(4) 0.90369(11) 0.3003(3) 0.0186(15) Uani 1 1 d .
C12 C 0.2122(5) 0.89398(14) 0.3370(3) 0.0159(16) Uani 1 1 d .
N1 N -0.0524(4) 0.80346(11) 0.3086(3) 0.0127(12) Uani 1 1 d .
C14 C 0.0000 1.1361(2) 0.2500 0.032(3) Uani 1 2 d S
H14A H 0.0000 1.1710 0.2500 0.039 Uiso 1 2 calc SR
O15 O -0.0392(4) 1.13872(11) 0.3653(3) 0.0370(16) Uani 1 1 d .
C16 C 0.2746(5) 0.93976(15) 0.3540(3) 0.0160(17) Uani 1 1 d .
C17 C 0.4027(5) 0.78810(15) 0.4096(3) 0.0177(16) Uani 1 1 d .
C18 C 0.3429(5) 1.03647(15) 0.3694(4) 0.0224(19) Uani 1 1 d .
H18A H 0.3671 1.0695 0.3753 0.027 Uiso 1 1 calc R
C19 C -0.0221(5) 1.05803(15) 0.3086(3) 0.0195(16) Uani 1 1 d .
H19A H -0.0374 1.0404 0.3479 0.023 Uiso 1 1 calc R
C20 C 0.3813(5) 0.94866(16) 0.3871(3) 0.0197(17) Uani 1 1 d .
H20A H 0.4288 0.9221 0.4040 0.024 Uiso 1 1 calc R
C21 C 0.0968(5) 0.95487(14) 0.2899(3) 0.0152(15) Uani 1 1 d .
C22 C -0.0214(6) 1.11021(16) 0.3084(4) 0.0244(18) Uani 1 1 d .
C23 C -0.2392(5) 0.67366(15) 0.3616(3) 0.0162(15) Uani 1 1 d .
H23A H -0.2644 0.6412 0.3625 0.019 Uiso 1 1 calc R
C24 C 0.0000 1.03288(19) 0.2500 0.016(2) Uani 1 2 d S
C25 C -0.1653(5) 0.76918(14) 0.3612(3) 0.0137(15) Uani 1 1 d .
C26 C 0.4164(5) 0.99764(15) 0.3947(3) 0.0218(17) Uani 1 1 d .
H26A H 0.4881 1.0047 0.4165 0.026 Uiso 1 1 calc R
O27 O -0.0575(4) 0.89701(10) 0.3756(2) 0.0243(13) Uani 1 1 d .
C28 C 0.2476(5) 0.84200(15) 0.3606(4) 0.0166(17) Uani 1 1 d .
C29 C 0.2374(5) 1.02822(15) 0.3364(3) 0.0168(16) Uani 1 1 d .
H29A H 0.1909 1.0553 0.3213 0.020 Uiso 1 1 calc R
C1A C 0.1983(5) 0.97821(14) 0.3252(3) 0.0124(15) Uani 1 1 d .
C2A C -0.0625(5) 0.59679(14) 0.1841(3) 0.0179(17) Uani 1 1 d .
C3A C -0.3318(6) 0.91337(17) 0.4316(4) 0.0297(19) Uani 1 1 d .
H3AA H -0.3161 0.8920 0.4775 0.045 Uiso 1 1 calc R
H3AB H -0.3825 0.8971 0.3862 0.045 Uiso 1 1 calc R
H3AC H -0.3601 0.9447 0.4414 0.045 Uiso 1 1 calc R
C4A C -0.1468(6) 0.94158(18) 0.4891(4) 0.030(2) Uani 1 1 d .
H4AA H -0.0840 0.9479 0.4780 0.045 Uiso 1 1 calc R
H4AB H -0.1326 0.9165 0.5302 0.045 Uiso 1 1 calc R
H4AC H -0.1692 0.9721 0.5068 0.045 Uiso 1 1 calc R
C5A C -0.1268(5) 0.72982(14) 0.3267(3) 0.0159(15) Uani 1 1 d .
C6A C -0.0547(5) 0.75268(14) 0.2936(3) 0.0147(15) Uani 1 1 d .
C7A C -0.1659(5) 0.68128(15) 0.3275(3) 0.0193(17) Uani 1 1 d .
H7AA H -0.1422 0.6546 0.3050 0.023 Uiso 1 1 calc R
C8A C -0.2780(5) 0.71243(15) 0.3953(3) 0.0203(16) Uani 1 1 d .
H8AA H -0.3288 0.7058 0.4175 0.024 Uiso 1 1 calc R
C9A C -0.2410(5) 0.76048(15) 0.3956(3) 0.0157(15) Uani 1 1 d .
H9AA H -0.2657 0.7868 0.4182 0.019 Uiso 1 1 calc R
C10A C -0.1211(5) 0.86577(15) 0.3739(3) 0.0168(16) Uani 1 1 d .
C11A C 0.5174(6) 0.80111(18) 0.4387(4) 0.034(2) Uani 1 1 d .
H11B H 0.5341 0.8161 0.3960 0.051 Uiso 1 1 calc R
H11C H 0.5585 0.7711 0.4565 0.051 Uiso 1 1 calc R
H11D H 0.5333 0.8245 0.4822 0.051 Uiso 1 1 calc R
C12A C 0.0000 0.6739(2) 0.2500 0.014(2) Uani 1 2 d S
C13A C -0.1723(6) 0.59147(17) 0.0475(3) 0.031(2) Uani 1 1 d .
H13A H -0.2128 0.5671 0.0093 0.046 Uiso 1 1 calc R
H13B H -0.1193 0.6055 0.0300 0.046 Uiso 1 1 calc R
H13C H -0.2179 0.6178 0.0524 0.046 Uiso 1 1 calc R
C14A C -0.1147(5) 0.81317(14) 0.3491(3) 0.0142(15) Uani 1 1 d .
C15A C -0.2545(6) 0.95749(17) 0.3451(4) 0.034(2) Uani 1 1 d .
H15A H -0.1906 0.9640 0.3356 0.050 Uiso 1 1 calc R
H15B H -0.2829 0.9886 0.3557 0.050 Uiso 1 1 calc R
H15C H -0.3048 0.9419 0.2987 0.050 Uiso 1 1 calc R
C16A C 0.3700(6) 0.75682(17) 0.3352(4) 0.031(2) Uani 1 1 d .
H16A H 0.3908 0.7733 0.2957 0.047 Uiso 1 1 calc R
H16B H 0.2948 0.7526 0.3151 0.047 Uiso 1 1 calc R
H16C H 0.4033 0.7245 0.3472 0.047 Uiso 1 1 calc R
C17A C 0.3752(6) 0.76391(17) 0.4753(4) 0.0292(19) Uani 1 1 d .
H17A H 0.3995 0.7848 0.5220 0.044 Uiso 1 1 calc R
H17B H 0.4083 0.7315 0.4876 0.044 Uiso 1 1 calc R
H17C H 0.3001 0.7600 0.4583 0.044 Uiso 1 1 calc R
C18A C -0.1059(7) 1.11811(19) 0.4021(5) 0.049(3) Uani 1 1 d .
H18B H -0.1120 1.1413 0.4412 0.073 Uiso 1 1 calc R
H18C H -0.0767 1.0870 0.4277 0.073 Uiso 1 1 calc R
H18D H -0.1744 1.1120 0.3625 0.073 Uiso 1 1 calc R
C100 C 0.0000 0.7297(2) 0.2500 0.012(2) Uani 1 2 d S

loop_
_atom_site_aniso_label
_atom_site_aniso_U_11
_atom_site_aniso_U_22
_atom_site_aniso_U_33
_atom_site_aniso_U_23
_atom_site_aniso_U_13
_atom_site_aniso_U_12
Zn1 0.0060(7) 0.0130(3) 0.0219(6) 0.000 0.0018(6) 0.000
C3 0.019(7) 0.009(3) 0.027(6) 0.000 0.015(6) 0.000
C5T 0.020(7) 0.011(3) 0.018(5) 0.000 0.005(6) 0.000
O5 0.005(4) 0.0124(14) 0.029(3) 0.0021(13) -0.001(3) 0.0022(12)
O7 0.018(4) 0.0156(14) 0.030(3) -0.0047(14) 0.012(3) 0.0014(14)
C111 0.017(5) 0.016(2) 0.016(3) 0.002(2) 0.006(4) 0.003(2)
O8 0.006(4) 0.0192(16) 0.031(3) 0.0005(15) -0.003(3) -0.0030(14)
O9 0.029(5) 0.0198(16) 0.020(3) -0.0026(15) 0.002(3) -0.0065(16)
C10 0.036(6) 0.015(2) 0.030(4) -0.002(2) 0.019(5) 0.006(2)
N2 0.025(4) 0.0099(17) 0.027(3) 0.0005(16) 0.017(4) 0.0011(16)
C12 0.018(5) 0.014(2) 0.020(4) 0.0010(19) 0.011(4) 0.0018(19)
N1 0.007(4) 0.0144(17) 0.011(3) 0.0011(15) -0.004(3) 0.0026(15)
C14 0.030(9) 0.011(3) 0.058(7) 0.000 0.019(7) 0.000
O15 0.044(5) 0.0209(17) 0.053(3) -0.0111(17) 0.026(4) 0.0022(17)
C16 0.019(5) 0.017(2) 0.014(4) 0.0014(19) 0.008(4) 0.002(2)
C17 0.005(5) 0.018(2) 0.020(4) 0.003(2) -0.007(4) 0.007(2)
C18 0.025(5) 0.015(2) 0.031(4) -0.003(2) 0.014(5) -0.005(2)
C19 0.013(5) 0.016(2) 0.024(4) 0.002(2) 0.000(4) 0.001(2)
C20 0.012(5) 0.020(2) 0.024(4) 0.002(2) 0.003(5) 0.000(2)
C21 0.013(5) 0.012(2) 0.021(4) -0.0036(19) 0.006(4) -0.0017(18)
C22 0.017(5) 0.018(2) 0.033(4) -0.010(2) 0.002(5) 0.000(2)
C23 0.009(5) 0.019(2) 0.016(3) -0.0011(19) -0.002(4) -0.0034(19)
C24 0.008(6) 0.009(3) 0.025(5) 0.000 -0.001(6) 0.000
C25 0.009(4) 0.017(2) 0.012(3) -0.0010(18) -0.001(4) 0.0036(18)
C26 0.015(5) 0.023(2) 0.029(4) -0.002(2) 0.009(4) -0.004(2)
O27 0.023(4) 0.0150(15) 0.037(3) -0.0045(15) 0.014(3) -0.0028(14)
C28 0.010(5) 0.021(2) 0.017(4) -0.0026(19) 0.002(5) -0.0005(19)
C29 0.013(5) 0.016(2) 0.018(4) -0.0006(19) 0.001(4) 0.0000(19)
C1A 0.008(4) 0.0123(19) 0.013(3) 0.0014(18) -0.002(4) 0.0031(17)
C2A 0.022(5) 0.017(2) 0.016(4) -0.0047(19) 0.008(4) -0.006(2)
C3A 0.019(6) 0.031(3) 0.040(5) -0.004(3) 0.012(5) 0.003(2)
C4A 0.034(7) 0.031(3) 0.024(4) -0.008(2) 0.009(5) 0.003(3)
C5A 0.016(5) 0.0119(19) 0.021(4) 0.0053(18) 0.007(4) 0.0034(18)
C6A 0.013(5) 0.0107(19) 0.018(3) 0.0007(18) 0.003(4) -0.0023(17)
C7A 0.019(5) 0.017(2) 0.022(4) -0.002(2) 0.009(4) -0.0008(19)
C8A 0.017(5) 0.024(2) 0.020(4) -0.001(2) 0.007(4) -0.002(2)
C9A 0.014(5) 0.017(2) 0.015(3) -0.0025(19) 0.003(4) -0.0003(19)
C10A 0.016(5) 0.016(2) 0.014(4) -0.0003(19) 0.000(4) 0.0022(19)
C11A 0.012(6) 0.030(3) 0.049(5) 0.009(3) -0.002(6) 0.011(2)
C12A 0.006(7) 0.016(3) 0.019(5) 0.000 0.003(6) 0.000
C13A 0.036(7) 0.028(3) 0.023(4) -0.003(2) 0.005(5) -0.010(3)
C14A 0.011(5) 0.013(2) 0.015(3) -0.0011(18) 0.000(4) -0.0015(18)
C15A 0.036(7) 0.030(3) 0.034(5) 0.003(2) 0.011(5) 0.014(3)
C16A 0.022(7) 0.033(3) 0.024(4) -0.004(2) -0.008(5) 0.018(3)
C17A 0.024(6) 0.029(3) 0.031(4) 0.009(2) 0.007(5) 0.007(2)
C18A 0.043(8) 0.037(3) 0.080(6) -0.017(3) 0.037(7) 0.000(3)
C100 0.004(6) 0.017(3) 0.013(5) 0.000 0.000(5) 0.000

loop_
_atom_type_symbol
_atom_type_description
_atom_type_scat_dispersion_real
_atom_type_scat_dispersion_imag
_atom_type_scat_source
C C 0.0033 0.0016 'International Tables Vol C Tables 4.2.6.8 and 6.1.1.4'
H H 0.0000 0.0000 'International Tables Vol C Tables 4.2.6.8 and 6.1.1.4'
N N 0.0061 0.0033 'International Tables Vol C Tables 4.2.6.8 and 6.1.1.4'
O O 0.0106 0.0060 'International Tables Vol C Tables 4.2.6.8 and 6.1.1.4'
Zn Zn 0.2839 1.4301 'International Tables Vol C Tables 4.2.6.8 and 6.1.1.4'

loop_
_geom_angle_atom_site_label_1
_geom_angle_atom_site_label_2
_geom_angle_atom_site_label_3
_geom_angle
_geom_angle_site_symmetry_1
_geom_angle_site_symmetry_3
N1 Zn1 N1 95.98(19) . 2
N1 Zn1 N2 125.14(19) . .
N1 Zn1 N2 109.03(18) 2 .
N1 Zn1 N2 109.03(18) . 2
N1 Zn1 N2 125.14(19) 2 2
N2 Zn1 N2 95.3(3) . 2
C21 C3 C21 129.4(6) 2 .
C21 C3 C24 115.3(3) 2 .
C21 C3 C24 115.3(3) . .
C2A C5T C2A 119.7(6) 2 .
C28 O5 C17 120.9(4) . .
C10A O7 C10 119.3(4) . .
C12A C111 C2A 118.3(5) . .
C2A O9 C13A 118.1(4) . .
C4A C10 O7 110.4(5) . .
C4A C10 C15A 114.2(5) . .
O7 C10 C15A 109.7(4) . .
C4A C10 C3A 110.2(4) . .
O7 C10 C3A 101.6(4) . .
C15A C10 C3A 110.0(6) . .
C12 N2 C21 110.3(5) . .
C12 N2 Zn1 125.9(3) . .
C21 N2 Zn1 123.1(5) . .
N2 C12 C16 111.3(4) . .
N2 C12 C28 120.3(5) . .
C16 C12 C28 128.2(6) . .
C14A N1 C6A 108.9(3) . .
C14A N1 Zn1 125.9(3) . .
C6A N1 Zn1 122.7(3) . .
C22 C14 C22 119.8(5) 2 .
C22 O15 C18A 117.0(4) . .
C20 C16 C1A 123.7(4) . .
C20 C16 C12 132.9(5) . .
C1A C16 C12 103.4(5) . .
O5 C17 C11A 102.7(4) . .
O5 C17 C16A 108.4(5) . .
C11A C17 C16A 112.1(4) . .
O5 C17 C17A 110.1(4) . .
C11A C17 C17A 110.4(6) . .
C16A C17 C17A 112.6(4) . .
C29 C18 C26 122.9(4) . .
C22 C19 C24 118.9(4) . .
C16 C20 C26 118.6(5) . .
N2 C21 C3 124.4(6) . .
N2 C21 C1A 106.7(5) . .
C3 C21 C1A 128.9(4) . .
O15 C22 C14 116.1(4) . .
O15 C22 C19 123.5(4) . .
C14 C22 C19 120.5(4) . .
C7A C23 C8A 122.7(4) . .
C19 C24 C19 121.5(5) . 2
C19 C24 C3 119.2(2) . .
C19 C24 C3 119.2(2) 2 .
C9A C25 C14A 133.1(4) . .
C9A C25 C5A 121.5(4) . .
C14A C25 C5A 105.4(4) . .
C20 C26 C18 119.0(6) . .
O8 C28 O5 126.2(5) . .
O8 C28 C12 121.3(6) . .
O5 C28 C12 112.5(4) . .
C18 C29 C1A 119.7(5) . .
C16 C1A C21 108.1(4) . .
C16 C1A C29 115.9(6) . .
C21 C1A C29 135.9(5) . .
O9 C2A C5T 115.8(4) . .
O9 C2A C111 123.5(5) . .
C5T C2A C111 120.7(5) . .
C7A C5A C25 118.4(4) . .
C7A C5A C6A 135.0(4) . .
C25 C5A C6A 106.5(3) . .
N1 C6A C100 124.0(4) . .
N1 C6A C5A 107.6(3) . .
C100 C6A C5A 128.4(4) . .
C23 C7A C5A 119.1(4) . .
C9A C8A C23 119.6(4) . .
C8A C9A C25 118.7(4) . .
O27 C10A O7 126.4(4) . .
O27 C10A C14A 123.1(5) . .
O7 C10A C14A 110.5(4) . .
C111 C12A C111 122.2(6) . 2
C111 C12A C100 118.9(3) . .
C111 C12A C100 118.9(3) 2 .
N1 C14A C25 111.6(3) . .
N1 C14A C10A 117.9(4) . .
C25 C14A C10A 130.6(4) . .
C6A C100 C6A 128.3(5) 2 .
C6A C100 C12A 115.9(2) 2 .
C6A C100 C12A 115.9(2) . .

loop_
_geom_bond_atom_site_label_1
_geom_bond_atom_site_label_2
_geom_bond_distance
_geom_bond_site_symmetry_2
Zn1 N1 1.976(3) .
Zn1 N1 1.976(3) 2
Zn1 N2 1.991(5) .
Zn1 N2 1.991(5) 2
C3 C21 1.385(7) 2
C3 C21 1.385(7) .
C3 C24 1.481(7) .
C5T C2A 1.367(6) 2
C5T C2A 1.367(6) .
O5 C28 1.321(8) .
O5 C17 1.478(6) .
O7 C10A 1.342(6) .
O7 C10 1.486(5) .
C111 C12A 1.366(6) .
C111 C2A 1.389(6) .
O8 C28 1.205(6) .
O9 C2A 1.362(7) .
O9 C13A 1.403(7) .
C10 C4A 1.493(10) .
C10 C15A 1.493(7) .
C10 C3A 1.514(8) .
N2 C12 1.300(9) .
N2 C21 1.379(5) .
C12 C16 1.452(7) .
C12 C28 1.474(6) .
N1 C14A 1.326(5) .
N1 C6A 1.374(5) .
C14 C22 1.370(5) 2
C14 C22 1.370(5) .
O15 C22 1.361(5) .
O15 C18A 1.413(6) .
C16 C20 1.376(9) .
C16 C1A 1.415(8) .
C17 C11A 1.497(10) .
C17 C16A 1.498(8) .
C17 C17A 1.505(6) .
C18 C29 1.359(9) .
C18 C26 1.394(8) .
C19 C22 1.387(6) .
C19 C24 1.369(5) .
C20 C26 1.376(6) .
C21 C1A 1.436(9) .
C23 C7A 1.360(6) .
C23 C8A 1.392(6) .
C24 C19 1.369(5) 2
C25 C9A 1.396(6) .
C25 C14A 1.413(6) .
C25 C5A 1.410(5) .
O27 C10A 1.191(6) .
C29 C1A 1.418(6) .
C5A C7A 1.398(6) .
C5A C6A 1.451(6) .
C6A C100 1.399(5) .
C8A C9A 1.372(6) .
C10A C14A 1.479(6) .
C12A C111 1.366(6) 2
C12A C100 1.483(8) .
C100 C6A 1.399(5) 2
